data_4313538
loop_
_publ_author_name
'Hiroshi Fukuoka'
'Junichi Kiyoto'
'Shoji Yamanaka'

_publ_contact_author_email hfukuoka@hiroshima-u.ac.jp
_publ_contact_author_fax +81-824-24-5494
_publ_contact_author_name 'Hiroshi Fukuoka'
_publ_contact_author_phone +81-824-24-7742
_publ_section_title
;
 Superconductivity of Metal Deficient Silicon Clathrate Compounds,
 Ba8-xSi46 (0 < x <= 1.4)
;
_journal_name_full 'Inorganic Chemistry'
_journal_page_first 2933
_journal_page_last 2937
_journal_paper_doi 10.1021/ic020676q
_journal_volume 42
_journal_year 2003
_chemical_formula_moiety 'Ba7.76 Si46 '
_chemical_formula_sum 'Ba7.76 Si46'
_chemical_formula_weight 2357.61
_space_group_IT_number 223
_symmetry_cell_setting cubic
_symmetry_Int_Tables_number 223
_symmetry_space_group_name_Hall '-P 4n 2 3'
_symmetry_space_group_name_H-M 'P m -3 n'
_cell_angle_alpha 90
_cell_angle_beta 90
_cell_angle_gamma 90
_cell_formula_units_Z 1
_cell_length_a 10.3141(7)
_cell_length_b 10.3141(7)
_cell_length_c 10.3141(7)
_cell_measurement_reflns_used 15976
_cell_measurement_temperature 296.1
_cell_measurement_theta_max 27.4
_cell_measurement_theta_min 2.0
_cell_volume 1097.22(13)
_computing_cell_refinement PROCESS-AUTO
_computing_data_collection PROCESS-AUTO
_computing_data_reduction CrystalStructure
_computing_publication_material 'CrystalStructure Ver. 3.00'
_computing_structure_refinement CRYSTALS
_computing_structure_solution SHELXS97
_diffrn_detector_area_resol_mean 10.00
_diffrn_measured_fraction_theta_full 1.0000
_diffrn_measured_fraction_theta_max 1.0000
_diffrn_measurement_device_type 'Rigaku RAXIS-RAPID'
_diffrn_measurement_method \w
_diffrn_radiation_type 'Mo K\a'
_diffrn_radiation_wavelength 0.7107
_diffrn_reflns_av_R_equivalents 0.079
_diffrn_reflns_limit_h_max 13
_diffrn_reflns_limit_h_min 1
_diffrn_reflns_limit_k_max 9
_diffrn_reflns_limit_k_min 0
_diffrn_reflns_limit_l_max 7
_diffrn_reflns_limit_l_min 0
_diffrn_reflns_number 250
_diffrn_reflns_theta_full 27.45
_diffrn_reflns_theta_max 27.45
_exptl_absorpt_coefficient_mu 81.20
_exptl_absorpt_correction_type none
_exptl_crystal_colour black
_exptl_crystal_density_diffrn 3.568
_exptl_crystal_density_method 'not measured'
_exptl_crystal_description prism
_exptl_crystal_F_000 1078.56
_exptl_crystal_size_max 0.10
_exptl_crystal_size_mid 0.10
_exptl_crystal_size_min 0.10
_refine_diff_density_max 0.82
_refine_diff_density_min -0.65
_refine_ls_extinction_method none
_refine_ls_goodness_of_fit_ref 0.542
_refine_ls_number_parameters 16
_refine_ls_number_reflns 186
_refine_ls_R_factor_gt 0.0190
_refine_ls_shift/su_max 0.0000
_refine_ls_structure_factor_coef F
_refine_ls_weighting_details 'w = 1/\s^2^(Fo)'
_refine_ls_weighting_scheme sigma
_refine_ls_wR_factor_ref 0.0210
_reflns_number_gt 186
_reflns_number_total 248
_reflns_threshold_expression F^2^>2.0\s(F^2^)
_cod_data_source_file ic020676q_2.cif
_cod_data_source_block '_010729a__________________'
_cod_original_cell_volume 1097.2(1)
_cod_original_formula_sum 'Ba7.76 Si46 '
_cod_database_code 4313538

loop_
_symmetry_equiv_pos_as_xyz
x,y,z
-x,-y,-z
y,z,x
-y,-z,-x
z,x,y
-z,-x,-y
x,y,-z
-x,-y,z
y,z,-x
-y,-z,x
z,x,-y
-z,-x,y
y,-z,-x
-y,z,x
z,-x,-y
-z,x,y
-z,x,-y
z,-x,y
-x,y,-z
x,-y,z
-y,z,-x
y,-z,x
x,-y,-z
-x,y,z
y+1/2,x+1/2,z+1/2
-y+1/2,-x+1/2,-z+1/2
z+1/2,y+1/2,x+1/2
-z+1/2,-y+1/2,-x+1/2
x+1/2,z+1/2,y+1/2
-x+1/2,-z+1/2,-y+1/2
y+1/2,x+1/2,-z+1/2
-y+1/2,-x+1/2,z+1/2
z+1/2,y+1/2,-x+1/2
-z+1/2,-y+1/2,x+1/2
x+1/2,z+1/2,-y+1/2
-x+1/2,-z+1/2,y+1/2
-z+1/2,y+1/2,-x+1/2
z+1/2,-y+1/2,x+1/2
-x+1/2,z+1/2,-y+1/2
x+1/2,-z+1/2,y+1/2
x+1/2,-z+1/2,-y+1/2
-x+1/2,z+1/2,y+1/2
y+1/2,-x+1/2,-z+1/2
-y+1/2,x+1/2,z+1/2
z+1/2,-y+1/2,-x+1/2
-z+1/2,y+1/2,x+1/2
-y+1/2,x+1/2,-z+1/2
y+1/2,-x+1/2,z+1/2

loop_
_atom_site_label
_atom_site_type_symbol
_atom_site_fract_x
_atom_site_fract_y
_atom_site_fract_z
_atom_site_U_iso_or_equiv
_atom_site_adp_type
_atom_site_occupancy
_atom_site_symmetry_multiplicity
_atom_site_calc_flag
_atom_site_refinement_flags
_atom_site_disorder_assembly
_atom_site_disorder_group
Ba1 Ba 0.0000 0.0000 0.0000 0.0146(2) Uani 0.88 1 d P . .
Ba2 Ba 0.2500 0.5000 0.0000 0.0216(1) Uani 1.00 1 d . . .
Si1 Si 0.2500 0.0000 0.5000 0.0145(5) Uani 1.00 1 d . . .
Si2 Si 0.18537(9) 0.18537(9) 0.18537(9) 0.0147(2) Uani 1.00 1 d . . .
Si3 Si 0.0000 0.3061(1) 0.1213(1) 0.0159(4) Uani 1.00 1 d . . .

loop_
_atom_site_aniso_label
_atom_site_aniso_U_11
_atom_site_aniso_U_22
_atom_site_aniso_U_33
_atom_site_aniso_U_12
_atom_site_aniso_U_13
_atom_site_aniso_U_23
Ba1 0.0146(4) 0.0146(4) 0.0146(4) 0.0000 0.0000 0.0000
Ba2 0.0203(4) 0.0222(3) 0.0222(3) 0.0000 0.0000 0.0000
Si1 0.016(1) 0.0138(8) 0.0138(8) 0.0000 0.0000 0.0000
Si2 0.0147(4) 0.0147(4) 0.0147(4) -0.0007(4) -0.0007(4) -0.0007(4)
Si3 0.0161(7) 0.0139(7) 0.0178(7) 0.0000 0.0000 -0.0012(6)

loop_
_atom_type_symbol
_atom_type_description
_atom_type_scat_dispersion_real
_atom_type_scat_dispersion_imag
_atom_type_scat_source
Ba Ba -0.287 2.452
;
International Tables for Crystallography
(1992, Vol. C, Tables 4.2.6.8 and 6.1.1.4)
;
Si Si 0.102 0.094
;
International Tables for Crystallography
(1992, Vol. C, Tables 4.2.6.8 and 6.1.1.4)
;

loop_
_geom_angle_atom_site_label_1
_geom_angle_site_symmetry_1
_geom_angle_atom_site_label_2
_geom_angle_site_symmetry_2
_geom_angle_atom_site_label_3
_geom_angle_site_symmetry_3
_geom_angle
_geom_angle_publ_flag
Si2 . Ba1 . Si3 . 41.462(12) yes
Si2 . Ba2 . Si3 . 37.54(2) yes
Ba1 . Si2 . Ba2 . 107.57(2) yes
Ba1 . Si2 . Si1 . 107.57(2) yes
Ba2 . Si2 . Si1 . 144.86(5) yes
Ba1 . Si2 . Si3 . 71.18(5) yes
Ba2 . Si2 . Si3 . 63.66(3) yes
Si1 . Si2 . Si3 . 129.67(3) yes
Ba1 . Si3 . Ba2 . 113.59(3) yes
Ba1 . Si3 . Si2 . 67.36(5) yes
Ba2 . Si3 . Si2 . 78.80(2) yes

loop_
_geom_bond_atom_site_label_1
_geom_bond_site_symmetry_1
_geom_bond_atom_site_label_2
_geom_bond_site_symmetry_2
_geom_bond_distance
_geom_bond_publ_flag
Ba1 . Si2 . 3.3115(16) yes
Ba1 . Si3 . 3.3962(15) yes
Ba2 . Si2 . 3.8250(5) yes
Ba2 . Si3 . 3.4945(9) yes
Si1 . Si2 . 3.8250(5) yes
Si2 . Si3 . 2.376(1) yes
Si1 . Si3 . 2.400(2) yes

loop_
_geom_contact_atom_site_label_1
_geom_contact_site_symmetry_1
_geom_contact_atom_site_label_2
_geom_contact_site_symmetry_2
_geom_contact_distance
_geom_contact_publ_flag
Ba1 . Si2 . 3.3115(16) yes
Ba1 . Si2 2_555 3.3115(16) yes
Ba1 . Si2 7_555 3.3115(16) yes
Ba1 . Si2 8_555 3.3115(16) yes
Ba1 . Si2 13_555 3.3115(16) yes
Ba1 . Si2 14_555 3.3115(16) yes
Ba1 . Si2 17_555 3.3115(16) yes
Ba1 . Si2 18_555 3.3115(16) yes
Ba1 . Si3 . 3.3962(15) yes
Ba1 . Si3 2_555 3.3962(15) yes
Ba1 . Si3 3_555 3.3962(6) yes
Ba1 . Si3 4_555 3.3962(6) yes
Ba1 . Si3 5_555 3.3962(14) yes
Ba1 . Si3 6_555 3.3962(14) yes
Ba1 . Si3 7_555 3.3962(15) yes
Ba1 . Si3 8_555 3.3962(15) yes
Ba1 . Si3 11_555 3.3962(14) yes
Ba1 . Si3 12_555 3.3962(14) yes
Ba1 . Si3 13_555 3.3962(6) yes
Ba1 . Si3 14_555 3.3962(6) yes
Ba2 . Si1 3_555 3.64658(18) yes
Ba2 . Si1 4_565 3.64658(18) yes
Ba2 . Si1 5_555 3.64659(18) yes
Ba2 . Si1 6_665 3.64658(17) yes
Ba2 . Si2 . 3.8250(5) yes
Ba2 . Si2 7_555 3.8250(5) yes
Ba2 . Si2 13_565 3.8250(5) yes
Ba2 . Si2 18_565 3.8250(5) yes
Ba2 . Si2 26_555 3.8250(5) yes
Ba2 . Si2 32_554 3.8250(5) yes
Ba2 . Si2 37_555 3.8250(5) yes
Ba2 . Si2 42_554 3.8250(5) yes
Ba2 . Si3 . 3.4945(9) yes
Ba2 . Si3 2_565 3.4945(9) yes
Ba2 . Si3 3_555 3.9490(15) yes
Ba2 . Si3 7_555 3.4945(9) yes
Ba2 . Si3 8_565 3.4945(9) yes
Ba2 . Si3 13_565 3.9490(15) yes
Ba2 . Si3 26_555 3.9490(15) yes
Ba2 . Si3 29_554 3.4945(9) yes
Ba2 . Si3 30_555 3.4945(9) yes
Ba2 . Si3 32_554 3.9490(15) yes
Ba2 . Si3 35_555 3.4945(9) yes
Ba2 . Si3 36_554 3.4945(9) yes
Si1 . Si2 . 3.8250(5) yes
Si1 . Si2 7_556 3.8250(5) yes
Si1 . Si2 13_556 3.8250(5) yes
Si1 . Si2 18_555 3.8250(5) yes
Si1 . Si2 26_555 3.8250(5) yes
Si1 . Si2 32_555 3.8250(5) yes
Si1 . Si2 37_545 3.8250(5) yes
Si1 . Si2 42_545 3.8250(5) yes
Si1 . Si3 5_555 2.4003(12) yes
Si1 . Si3 11_556 2.4003(12) yes
Si1 . Si3 28_555 2.4003(12) yes
Si1 . Si3 37_545 2.4003(12) yes
Si2 . Si3 . 2.376(1) yes
Si2 . Si3 3_555 2.3757(7) yes
Si2 . Si3 5_555 2.3757(9) yes
Si2 . Si3 7_555 3.8999(16) yes
Si2 . Si3 12_555 3.900(1) yes
Si2 . Si3 13_555 3.8999(15) yes
Si2 . Si3 26_555 3.8100(15) yes
Si2 . Si3 28_555 3.8100(13) yes
Si2 . Si3 30_555 3.8100(15) yes
